data_1008869
loop_
_publ_author_name
'Averbuch-Pouchot, M T'

_publ_section_title
;
Crystal data and crystal structure of silver cyclohexaphosphate
monohydrate: Ag6 P6 O18 * H2 O
;
_journal_coden_ASTM ZEKRDZ
_journal_name_full
;
Zeitschrift fuer Kristallographie (149,1979-)
;
_journal_page_first 17
_journal_page_last 23
_journal_volume 189
_journal_year 1989
_chemical_formula_structural 'Ag6 (P6 O18) (H2 O)'
_chemical_formula_sum 'Ag6 H2 O19 P6'
_chemical_name_systematic 'Silver cyclohexaphosphate hydrate'
_space_group_IT_number 148
_symmetry_cell_setting trigonal
_symmetry_space_group_name_Hall '-R 3'
_symmetry_space_group_name_H-M 'R -3 :H'
_cell_angle_alpha 90
_cell_angle_beta 90
_cell_angle_gamma 120
_cell_formula_units_Z 3
_cell_length_a 14.807(10)
_cell_length_b 14.807(10)
_cell_length_c 6.597(7)
_cell_volume 1252.6
_exptl_crystal_density_meas 4.5
_refine_ls_R_factor_all 0.035
_cod_original_sg_symbol_H-M 'R -3 H'
_cod_original_formula_sum 'H2 Ag6 O19 P6'
_cod_database_code 1008869

loop_
_symmetry_equiv_pos_as_xyz
x,y,z
-y,x-y,z
y-x,-x,z
-x,-y,-z
y,y-x,-z
x-y,x,-z
1/3+x,2/3+y,2/3+z
2/3+x,1/3+y,1/3+z
1/3-y,2/3+x-y,2/3+z
2/3-y,1/3+x-y,1/3+z
1/3-x+y,2/3-x,2/3+z
2/3-x+y,1/3-x,1/3+z
1/3-x,2/3-y,2/3-z
2/3-x,1/3-y,1/3-z
1/3+y,2/3-x+y,2/3-z
2/3+y,1/3-x+y,1/3-z
1/3+x-y,2/3+x,2/3-z
2/3+x-y,1/3+x,1/3-z

loop_
_atom_site_label
_atom_site_type_symbol
_atom_site_symmetry_multiplicity
_atom_site_Wyckoff_symbol
_atom_site_fract_x
_atom_site_fract_y
_atom_site_fract_z
_atom_site_occupancy
_atom_site_attached_hydrogens
_atom_site_calc_flag
Ag1 Ag1+ 18 f 0.92873(3) 0.39399(2) 0.91249(5) 1. 0 d
P1 P5+ 18 f 0.96039(6) 0.16535(6) 0.0630(1) 1. 0 d
O1 O2- 18 f 0.5474(2) 0.3769(2) 0.4238(4) 1. 0 d
O2 O2- 18 f 0.5762(2) 0.5492(2) 0.2874(5) 1. 0 d
O3 O2- 18 f 0.8609(2) 0.3226(2) 0.5968(4) 1. 0 d
O4 O2- 6 c 0. 0. 0.478(4) 0.5 2 d
H1 H1+ 18 f -1. -1. -1. 0.333 0 dum

loop_
_atom_type_symbol
_atom_type_oxidation_number
Ag1+ 1.000
P5+ 5.000
O2- -2.000
H1+ 1.000
